data_7119999
loop_
_publ_author_name
'Patil, Yogesh P.'
'Kore, Rajkumar'
'Kelley, Steven Paul'
'Griffin, Scott T.'
'Rogers, Robin D.'

_publ_section_title
;
 Crystal Structure of Zn(ZnCl4)2(Cho)2: The Transformation of Ions to
 Neutral Species in a Deep Eutectic System
;
_journal_name_full 'Chem. Commun.'
_journal_paper_doi 10.1039/C7CC01754E
_journal_year 2017
_chemical_formula_moiety 'C10 H28 Cl8 N2 O2 Zn3'
_chemical_formula_sum 'C10 H28 Cl8 N2 O2 Zn3'
_chemical_formula_weight 688.05
_space_group_IT_number 14
_symmetry_cell_setting monoclinic
_symmetry_Int_Tables_number 14
_symmetry_space_group_name_Hall '-P 2yn'
_symmetry_space_group_name_H-M 'P 1 21/n 1'
_atom_sites_solution_hydrogens geom
_atom_sites_solution_primary direct
_atom_sites_solution_secondary difmap
_audit_creation_method SHELXL-97
_audit_update_record
;
2017-03-03 deposited with the CCDC.
2017-04-21 downloaded from the CCDC.
;
_cell_angle_alpha 90.00
_cell_angle_beta 95.695(17)
_cell_angle_gamma 90.00
_cell_formula_units_Z 2
_cell_length_a 8.437(13)
_cell_length_b 13.02(2)
_cell_length_c 11.652(18)
_cell_measurement_reflns_used 4883
_cell_measurement_temperature 223(2)
_cell_measurement_theta_max 28.19
_cell_measurement_theta_min 2.35
_cell_volume 1274(3)
_computing_cell_refinement 'Bruker SAINT'
_computing_data_collection 'Bruker APEX2'
_computing_data_reduction 'Bruker SAINT'
_computing_molecular_graphics 'Bruker SHELXTL'
_computing_publication_material 'Bruker SHELXTL'
_computing_structure_refinement SHELXL
_computing_structure_solution 'SHELXS-97 (Sheldrick 2008)'
_diffrn_ambient_temperature 223(2)
_diffrn_measured_fraction_theta_full 0.991
_diffrn_measured_fraction_theta_max 0.991
_diffrn_measurement_device_type 'Bruker APEX-II CCD'
_diffrn_measurement_method '\f and \w scans'
_diffrn_radiation_monochromator graphite
_diffrn_radiation_source 'fine-focus sealed tube'
_diffrn_radiation_type MoK\a
_diffrn_radiation_wavelength 0.71073
_diffrn_reflns_av_R_equivalents 0.0632
_diffrn_reflns_av_sigmaI/netI 0.0525
_diffrn_reflns_limit_h_max 10
_diffrn_reflns_limit_h_min -10
_diffrn_reflns_limit_k_max 16
_diffrn_reflns_limit_k_min -16
_diffrn_reflns_limit_l_max 14
_diffrn_reflns_limit_l_min -14
_diffrn_reflns_number 10805
_diffrn_reflns_theta_full 26.00
_diffrn_reflns_theta_max 26.00
_diffrn_reflns_theta_min 2.35
_exptl_absorpt_coefficient_mu 3.649
_exptl_absorpt_correction_T_max 0.6685
_exptl_absorpt_correction_T_min 0.4505
_exptl_absorpt_correction_type multi-scan
_exptl_absorpt_process_details sadabs
_exptl_crystal_colour colorless
_exptl_crystal_density_diffrn 1.794
_exptl_crystal_density_method 'not measured'
_exptl_crystal_description irregular
_exptl_crystal_F_000 688
_exptl_crystal_size_max 0.26
_exptl_crystal_size_mid 0.21
_exptl_crystal_size_min 0.12
_refine_diff_density_max 0.915
_refine_diff_density_min -1.159
_refine_diff_density_rms 0.195
_refine_ls_extinction_method none
_refine_ls_goodness_of_fit_ref 1.157
_refine_ls_hydrogen_treatment mixed
_refine_ls_matrix_type full
_refine_ls_number_parameters 122
_refine_ls_number_reflns 2488
_refine_ls_number_restraints 0
_refine_ls_restrained_S_all 1.157
_refine_ls_R_factor_all 0.0585
_refine_ls_R_factor_gt 0.0493
_refine_ls_shift/su_max 0.001
_refine_ls_shift/su_mean 0.000
_refine_ls_structure_factor_coef Fsqd
_refine_ls_weighting_details 'calc w=1/[\s^2^(Fo^2^)+(0.1000P)^2^+0.2203P] where P=(Fo^2^+2Fc^2^)/3'
_refine_ls_weighting_scheme calc
_refine_ls_wR_factor_gt 0.1508
_refine_ls_wR_factor_ref 0.1640
_reflns_number_gt 2085
_reflns_number_total 2488
_reflns_threshold_expression >2\s(I)
_cod_data_source_file c7cc01754e2.cif
_cod_data_source_block znch2_0m
_cod_depositor_comments
;
The following automatic conversions were performed:

'_symmetry_cell_setting' value 'Monoclinic' changed to 'monoclinic'
according to
/home/data/users/saulius/crontab/automatic-downloads/rss-feeds/RSC/lib/dictionaries/cif_core.dic
dictionary named 'cif_core.dic' version 2.4.2 from 2011-04-26.

Automatic conversion script
Id: cif_fix_values 4973 2017-02-22 13:04:09Z antanas 
;
_cod_original_sg_symbol_H-M 'P 21/n'
_cod_database_code 7119999

loop_
_symmetry_equiv_pos_as_xyz
'x, y, z'
'-x+1/2, y+1/2, -z+1/2'
'-x, -y, -z'
'x-1/2, -y-1/2, z-1/2'

loop_
_atom_site_label
_atom_site_type_symbol
_atom_site_fract_x
_atom_site_fract_y
_atom_site_fract_z
_atom_site_U_iso_or_equiv
_atom_site_adp_type
_atom_site_occupancy
_atom_site_symmetry_multiplicity
_atom_site_calc_flag
_atom_site_refinement_flags
Zn1 Zn 0.22061(7) -0.13745(5) 0.34413(5) 0.0288(2) Uani 1 1 d .
Zn2 Zn 0.5000 0.0000 0.5000 0.0267(3) Uani 1 2 d S
Cl3 Cl 0.46373(14) -0.07017(10) 0.29658(10) 0.0299(3) Uani 1 1 d .
Cl4 Cl 0.27427(15) -0.10831(10) 0.54086(10) 0.0316(3) Uani 1 1 d .
Cl1 Cl 0.19732(17) -0.30888(11) 0.31431(12) 0.0383(4) Uani 1 1 d .
Cl2 Cl 0.01222(16) -0.04941(12) 0.26239(12) 0.0421(4) Uani 1 1 d .
O1 O 0.3431(4) 0.1219(3) 0.4454(3) 0.0309(8) Uani 1 1 d .
C2 C 0.1520(6) 0.2594(4) 0.4841(4) 0.0319(12) Uani 1 1 d .
H2A H 0.0422 0.2669 0.5035 0.038 Uiso 1 1 calc R
H2B H 0.1539 0.2815 0.4039 0.038 Uiso 1 1 calc R
C1 C 0.1944(6) 0.1459(4) 0.4909(5) 0.0331(12) Uani 1 1 d .
H1A H 0.2007 0.1240 0.5716 0.040 Uiso 1 1 calc R
H1B H 0.1089 0.1067 0.4480 0.040 Uiso 1 1 calc R
N1 N 0.2566(5) 0.3330(3) 0.5604(4) 0.0301(10) Uani 1 1 d .
C3 C 0.2623(7) 0.3015(5) 0.6851(5) 0.0441(14) Uani 1 1 d .
H3A H 0.3165 0.3541 0.7332 0.066 Uiso 1 1 calc R
H3B H 0.3194 0.2371 0.6963 0.066 Uiso 1 1 calc R
H3C H 0.1546 0.2931 0.7061 0.066 Uiso 1 1 calc R
C4 C 0.1816(8) 0.4371(5) 0.5495(6) 0.0550(17) Uani 1 1 d .
H4A H 0.2474 0.4860 0.5954 0.082 Uiso 1 1 calc R
H4B H 0.0767 0.4345 0.5767 0.082 Uiso 1 1 calc R
H4C H 0.1720 0.4582 0.4693 0.082 Uiso 1 1 calc R
C5 C 0.4244(7) 0.3384(5) 0.5284(5) 0.0426(14) Uani 1 1 d .
H5A H 0.4235 0.3597 0.4486 0.064 Uiso 1 1 calc R
H5B H 0.4738 0.2713 0.5383 0.064 Uiso 1 1 calc R
H5C H 0.4844 0.3877 0.5778 0.064 Uiso 1 1 calc R
H1 H 0.332(8) 0.143(5) 0.371(6) 0.049(19) Uiso 1 1 d .

loop_
_atom_site_aniso_label
_atom_site_aniso_U_11
_atom_site_aniso_U_22
_atom_site_aniso_U_33
_atom_site_aniso_U_23
_atom_site_aniso_U_13
_atom_site_aniso_U_12
Zn1 0.0294(4) 0.0309(4) 0.0263(4) -0.0026(2) 0.0029(3) 0.0003(2)
Zn2 0.0270(4) 0.0263(5) 0.0269(5) -0.0021(3) 0.0028(3) 0.0009(3)
Cl3 0.0301(6) 0.0349(7) 0.0256(6) -0.0024(5) 0.0068(5) -0.0011(5)
Cl4 0.0342(7) 0.0382(8) 0.0234(6) -0.0005(5) 0.0072(5) -0.0047(5)
Cl1 0.0424(7) 0.0334(8) 0.0389(7) -0.0079(6) 0.0030(6) -0.0019(6)
Cl2 0.0389(7) 0.0499(9) 0.0369(7) 0.0044(6) 0.0010(6) 0.0119(6)
O1 0.0333(19) 0.035(2) 0.0250(19) 0.0016(16) 0.0083(15) 0.0095(15)
C2 0.028(2) 0.039(3) 0.029(3) -0.003(2) 0.002(2) 0.007(2)
C1 0.032(3) 0.032(3) 0.037(3) -0.007(2) 0.009(2) 0.000(2)
N1 0.031(2) 0.030(2) 0.029(2) -0.0029(18) 0.0034(17) 0.0068(19)
C3 0.052(3) 0.054(4) 0.026(3) -0.004(3) 0.005(2) 0.004(3)
C4 0.058(4) 0.042(4) 0.063(4) -0.003(3) -0.007(3) 0.023(3)
C5 0.036(3) 0.051(4) 0.043(3) -0.005(3) 0.013(3) -0.005(3)

loop_
_atom_type_symbol
_atom_type_description
_atom_type_scat_dispersion_real
_atom_type_scat_dispersion_imag
_atom_type_scat_source
C C 0.0033 0.0016 'International Tables Vol C Tables 4.2.6.8 and 6.1.1.4'
H H 0.0000 0.0000 'International Tables Vol C Tables 4.2.6.8 and 6.1.1.4'
N N 0.0061 0.0033 'International Tables Vol C Tables 4.2.6.8 and 6.1.1.4'
O O 0.0106 0.0060 'International Tables Vol C Tables 4.2.6.8 and 6.1.1.4'
Cl Cl 0.1484 0.1585 'International Tables Vol C Tables 4.2.6.8 and 6.1.1.4'
Zn Zn 0.2839 1.4301 'International Tables Vol C Tables 4.2.6.8 and 6.1.1.4'

loop_
_geom_angle_atom_site_label_1
_geom_angle_atom_site_label_2
_geom_angle_atom_site_label_3
_geom_angle
_geom_angle_site_symmetry_1
_geom_angle_site_symmetry_3
Cl2 Zn1 Cl1 112.84(9) . .
Cl2 Zn1 Cl4 113.91(7) . .
Cl1 Zn1 Cl4 108.53(6) . .
Cl2 Zn1 Cl3 112.18(11) . .
Cl1 Zn1 Cl3 113.35(6) . .
Cl4 Zn1 Cl3 94.74(7) . .
O1 Zn2 O1 180.000(1) . 3_656
O1 Zn2 Cl4 89.15(15) . 3_656
O1 Zn2 Cl4 90.85(15) 3_656 3_656
O1 Zn2 Cl4 90.85(15) . .
O1 Zn2 Cl4 89.15(15) 3_656 .
Cl4 Zn2 Cl4 180.00(5) 3_656 .
O1 Zn2 Cl3 88.59(12) . .
O1 Zn2 Cl3 91.41(12) 3_656 .
Cl4 Zn2 Cl3 92.86(7) 3_656 .
Cl4 Zn2 Cl3 87.14(7) . .
O1 Zn2 Cl3 91.41(12) . 3_656
O1 Zn2 Cl3 88.59(12) 3_656 3_656
Cl4 Zn2 Cl3 87.14(7) 3_656 3_656
Cl4 Zn2 Cl3 92.86(7) . 3_656
Cl3 Zn2 Cl3 180.0 . 3_656
Zn1 Cl3 Zn2 86.62(6) . .
Zn1 Cl4 Zn2 88.94(6) . .
C1 O1 Zn2 126.2(3) . .
C1 O1 H1 106(4) . .
Zn2 O1 H1 121(4) . .
C1 C2 N1 117.4(4) . .
C1 C2 H2A 107.9 . .
N1 C2 H2A 107.9 . .
C1 C2 H2B 107.9 . .
N1 C2 H2B 107.9 . .
H2A C2 H2B 107.2 . .
O1 C1 C2 113.6(4) . .
O1 C1 H1A 108.8 . .
C2 C1 H1A 108.8 . .
O1 C1 H1B 108.8 . .
C2 C1 H1B 108.8 . .
H1A C1 H1B 107.7 . .
C4 N1 C5 109.8(5) . .
C4 N1 C3 107.6(5) . .
C5 N1 C3 108.2(4) . .
C4 N1 C2 107.7(4) . .
C5 N1 C2 112.9(4) . .
C3 N1 C2 110.6(4) . .
N1 C3 H3A 109.5 . .
N1 C3 H3B 109.5 . .
H3A C3 H3B 109.5 . .
N1 C3 H3C 109.5 . .
H3A C3 H3C 109.5 . .
H3B C3 H3C 109.5 . .
N1 C4 H4A 109.5 . .
N1 C4 H4B 109.5 . .
H4A C4 H4B 109.5 . .
N1 C4 H4C 109.5 . .
H4A C4 H4C 109.5 . .
H4B C4 H4C 109.5 . .
N1 C5 H5A 109.5 . .
N1 C5 H5B 109.5 . .
H5A C5 H5B 109.5 . .
N1 C5 H5C 109.5 . .
H5A C5 H5C 109.5 . .
H5B C5 H5C 109.5 . .

loop_
_geom_bond_atom_site_label_1
_geom_bond_atom_site_label_2
_geom_bond_distance
_geom_bond_site_symmetry_2
Zn1 Cl2 2.232(3) .
Zn1 Cl1 2.265(4) .
Zn1 Cl4 2.323(4) .
Zn1 Cl3 2.347(3) .
Zn2 O1 2.123(4) .
Zn2 O1 2.123(4) 3_656
Zn2 Cl4 2.454(3) 3_656
Zn2 Cl4 2.454(3) .
Zn2 Cl3 2.530(4) .
Zn2 Cl3 2.530(4) 3_656
O1 C1 1.443(6) .
O1 H1 0.91(7) .
C2 C1 1.521(8) .
C2 N1 1.527(7) .
C2 H2A 0.9800 .
C2 H2B 0.9800 .
C1 H1A 0.9800 .
C1 H1B 0.9800 .
N1 C4 1.495(8) .
N1 C5 1.501(7) .
N1 C3 1.505(7) .
C3 H3A 0.9700 .
C3 H3B 0.9700 .
C3 H3C 0.9700 .
C4 H4A 0.9700 .
C4 H4B 0.9700 .
C4 H4C 0.9700 .
C5 H5A 0.9700 .
C5 H5B 0.9700 .
C5 H5C 0.9700 .

loop_
_geom_torsion_atom_site_label_1
_geom_torsion_atom_site_label_2
_geom_torsion_atom_site_label_3
_geom_torsion_atom_site_label_4
_geom_torsion
_geom_torsion_site_symmetry_1
Cl2 Zn1 Cl3 Zn2 105.91(10) .
Cl1 Zn1 Cl3 Zn2 -124.84(6) .
Cl4 Zn1 Cl3 Zn2 -12.31(5) .
O1 Zn2 Cl3 Zn1 -79.30(15) .
O1 Zn2 Cl3 Zn1 100.70(15) 3_656
Cl4 Zn2 Cl3 Zn1 -168.38(5) 3_656
Cl4 Zn2 Cl3 Zn1 11.62(5) .
Cl3 Zn2 Cl3 Zn1 19(100) 3_656
Cl2 Zn1 Cl4 Zn2 -104.14(13) .
Cl1 Zn1 Cl4 Zn2 129.25(7) .
Cl3 Zn1 Cl4 Zn2 12.68(5) .
O1 Zn2 Cl4 Zn1 76.83(12) .
O1 Zn2 Cl4 Zn1 -103.17(12) 3_656
Cl4 Zn2 Cl4 Zn1 169(100) 3_656
Cl3 Zn2 Cl4 Zn1 -11.72(5) .
Cl3 Zn2 Cl4 Zn1 168.28(5) 3_656
O1 Zn2 O1 C1 -17(100) 3_656
Cl4 Zn2 O1 C1 -146.8(4) 3_656
Cl4 Zn2 O1 C1 33.2(4) .
Cl3 Zn2 O1 C1 120.4(4) .
Cl3 Zn2 O1 C1 -59.6(4) 3_656
Zn2 O1 C1 C2 150.2(4) .
N1 C2 C1 O1 -67.8(6) .
C1 C2 N1 C4 -173.5(5) .
C1 C2 N1 C5 65.1(6) .
C1 C2 N1 C3 -56.3(6) .
